data_2211621
loop_
_publ_author_name
'Ray J. Butcher'
'Narasegowda, R. S.'
'Yathirajan, H. S.'
'Anilkumar, H. G.'
'Narayana, B.'

_publ_section_title
;
 Amlodipine mesylate monohydrate: a twinned and disordered structure
;
_journal_coeditor_code SJ2155
_journal_issue 12
_journal_name_full 'Acta Crystallographica Section E'
_journal_page_first o5814
_journal_page_last o5816
_journal_paper_doi 10.1107/S1600536806046265
_journal_volume 62
_journal_year 2006
_chemical_formula_iupac 'C20 H26 Cl N2 O5 +, C H3 O3 S -, H2 O'
_chemical_formula_moiety 'C20 H26 Cl N2 O5 +, C H3 O3 S -, H2 O'
_chemical_formula_sum 'C21 H31 Cl N2 O9 S'
_chemical_formula_weight 522.99
_chemical_name_systematic
;
(R,S)-3-ethyl 5-methyl
2-(2-ammonioethoxymethyl)4-(2-chlorophenyl)-6-methyl-1,4-dihydropyridine-
3,5-dicarboxylate methanesulfonate hydrate
;
_space_group_IT_number 15
_symmetry_cell_setting monoclinic
_symmetry_space_group_name_Hall '-C 2yc'
_symmetry_space_group_name_H-M 'C 1 2/c 1'
_atom_sites_solution_hydrogens geom
_atom_sites_solution_primary direct
_atom_sites_solution_secondary difmap
_audit_creation_method SHELXL-97
_cell_angle_alpha 90.00
_cell_angle_beta 99.560(6)
_cell_angle_gamma 90.00
_cell_formula_units_Z 8
_cell_length_a 47.656(11)
_cell_length_b 11.069(2)
_cell_length_c 9.848(2)
_cell_measurement_reflns_used 5895
_cell_measurement_temperature 298(2)
_cell_measurement_theta_max 24.569
_cell_measurement_theta_min 2.600
_cell_volume 5122.7(18)
_computing_cell_refinement 'CELL-NOW (Sheldrick, 2003)'
_computing_data_collection 'APEX2 (Bruker, 2006)'
_computing_data_reduction APEX2
_computing_molecular_graphics 'SHELXTL (Bruker, 2003)'
_computing_publication_material SHELXTL
_computing_structure_refinement 'SHELXL97 (Sheldrick, 1997)'
_computing_structure_solution 'SHELXS97 (Sheldrick, 1997)'
_diffrn_ambient_temperature 298(2)
_diffrn_measured_fraction_theta_full 0.992
_diffrn_measured_fraction_theta_max 0.992
_diffrn_measurement_device_type 'Bruker APEX-II CCD area-detector'
_diffrn_measurement_method '\f and \w'
_diffrn_radiation_monochromator graphite
_diffrn_radiation_source 'fine-focus sealed tube'
_diffrn_radiation_type MoK\a
_diffrn_radiation_wavelength 0.71073
_diffrn_reflns_av_R_equivalents 0.0000
_diffrn_reflns_av_sigmaI/netI 0.0503
_diffrn_reflns_limit_h_max 59
_diffrn_reflns_limit_h_min -60
_diffrn_reflns_limit_k_max 13
_diffrn_reflns_limit_k_min 0
_diffrn_reflns_limit_l_max 12
_diffrn_reflns_limit_l_min 0
_diffrn_reflns_number 10949
_diffrn_reflns_theta_full 26.69
_diffrn_reflns_theta_max 26.69
_diffrn_reflns_theta_min 1.73
_diffrn_standards_decay_% 0
_diffrn_standards_number 0
_exptl_absorpt_coefficient_mu 0.282
_exptl_absorpt_correction_T_max 1.000
_exptl_absorpt_correction_T_min 0.802
_exptl_absorpt_correction_type multi-scan
_exptl_absorpt_process_details '(SADABS; Sheldrick, 1996)'
_exptl_crystal_colour colorless
_exptl_crystal_density_diffrn 1.356
_exptl_crystal_density_method 'not measured'
_exptl_crystal_description needle
_exptl_crystal_F_000 2208
_exptl_crystal_size_max 0.54
_exptl_crystal_size_mid 0.21
_exptl_crystal_size_min 0.16
_refine_diff_density_max 0.283
_refine_diff_density_min -0.285
_refine_ls_extinction_method none
_refine_ls_goodness_of_fit_ref 0.946
_refine_ls_hydrogen_treatment mixed
_refine_ls_matrix_type full
_refine_ls_number_parameters 322
_refine_ls_number_reflns 10949
_refine_ls_number_restraints 3
_refine_ls_restrained_S_all 0.946
_refine_ls_R_factor_all 0.0849
_refine_ls_R_factor_gt 0.0476
_refine_ls_shift/su_max 0.001
_refine_ls_shift/su_mean 0.000
_refine_ls_structure_factor_coef Fsqd
_refine_ls_weighting_details 'calc w=1/[\s^2^(Fo^2^)+(0.0667P)^2^] where P=(Fo^2^+2Fc^2^)/3'
_refine_ls_weighting_scheme calc
_refine_ls_wR_factor_gt 0.1162
_refine_ls_wR_factor_ref 0.1281
_reflns_number_gt 6706
_reflns_number_total 10949
_reflns_threshold_expression I>2\s(I)
_cod_data_source_file sj2155.cif
_cod_data_source_block I
_cod_original_cell_volume 5122.3(19)
_cod_original_sg_symbol_Hall '-C  2yc'
_cod_original_sg_symbol_H-M 'C 2/c'
_cod_database_code 2211621
_cod_database_fobs_code 2211621

loop_
_symmetry_equiv_pos_as_xyz
'x, y, z'
'-x, y, -z+1/2'
'x+1/2, y+1/2, z'
'-x+1/2, y+1/2, -z+1/2'
'-x, -y, -z'
'x, -y, z-1/2'
'-x+1/2, -y+1/2, -z'
'x+1/2, -y+1/2, z-1/2'

loop_
_atom_site_type_symbol
_atom_site_label
_atom_site_fract_x
_atom_site_fract_y
_atom_site_fract_z
_atom_site_U_iso_or_equiv
_atom_site_adp_type
_atom_site_calc_flag
_atom_site_refinement_flags
_atom_site_occupancy
_atom_site_disorder_assembly
_atom_site_disorder_group
Cl Cl 0.054603(12) 0.42487(4) 0.32454(6) 0.06868(18) Uani d . 1 . .
S S 0.262469(13) -0.14911(6) -0.22228(6) 0.0740(2) Uani d . 1 . .
C C1S 0.27896(7) -0.0289(3) -0.2917(3) 0.1284(12) Uani d . 1 . .
H H1SA 0.2710 0.0458 -0.2663 0.193 Uiso calc R 1 . .
H H1SB 0.2759 -0.0359 -0.3903 0.193 Uiso calc R 1 . .
H H1SC 0.2990 -0.0305 -0.2570 0.193 Uiso calc R 1 . .
O O2S 0.23257(4) -0.1473(2) -0.28060(18) 0.1179(7) Uani d . 1 . .
O O1S 0.27671(4) -0.25807(16) -0.25590(17) 0.1001(6) Uani d . 1 . .
O O3S 0.26638(3) -0.13174(14) -0.07584(15) 0.0808(5) Uani d . 1 . .
O O1W 0.20290(3) 0.11723(14) -0.03723(18) 0.0715(4) Uani d D 1 . .
H H1W2 0.2094(5) 0.152(2) -0.1001(19) 0.107 Uiso d D 1 . .
H H1W1 0.2126(5) 0.137(2) 0.0389(17) 0.107 Uiso d D 1 . .
O O2 0.15442(3) -0.05236(9) 0.03673(14) 0.0533(4) Uani d . 1 . .
O O31 0.09379(3) -0.03223(11) 0.28673(15) 0.0644(4) Uani d . 1 . .
O O32 0.07754(3) 0.14309(11) 0.35473(14) 0.0595(4) Uani d . 1 . .
O O51 0.13789(4) 0.55636(12) 0.0734(3) 0.1273(9) Uani d . 1 . .
O O52 0.10095(3) 0.52961(10) 0.17372(14) 0.0604(4) Uani d . 1 . .
N N1 0.14330(3) 0.17363(11) 0.05256(15) 0.0457(4) Uani d . 1 . .
H H1A 0.1544 0.1384 0.0047 0.055 Uiso calc R 1 . .
N N2 0.20709(4) -0.13204(15) -0.0187(2) 0.0796(6) Uani d . 1 . .
H H2A 0.2197 -0.1485 -0.0733 0.119 Uiso calc R 1 . .
H H2B 0.2138 -0.1565 0.0666 0.119 Uiso calc R 1 . .
H H2C 0.2040 -0.0528 -0.0186 0.119 Uiso calc R 1 . .
C C2 0.12799(3) 0.10354(14) 0.12821(18) 0.0387(4) Uani d . 1 A .
C C21 0.13483(4) -0.02988(14) 0.1273(2) 0.0462(4) Uani d . 1 . .
H H21A 0.1429 -0.0559 0.2196 0.055 Uiso calc R 1 . .
H H21B 0.1175 -0.0755 0.0978 0.055 Uiso calc R 1 . .
C C22 0.15965(4) -0.17726(15) 0.0246(2) 0.0574(5) Uani d . 1 . .
H H22A 0.1420 -0.2187 -0.0114 0.069 Uiso calc R 1 . .
H H22B 0.1671 -0.2108 0.1144 0.069 Uiso calc R 1 . .
C C23 0.18047(5) -0.19490(19) -0.0692(2) 0.0696(6) Uani d . 1 . .
H H23A 0.1842 -0.2805 -0.0774 0.083 Uiso calc R 1 . .
H H23B 0.1726 -0.1647 -0.1600 0.083 Uiso calc R 1 . .
C C3 0.10890(3) 0.15357(13) 0.19889(17) 0.0377(4) Uani d . 1 . .
C C31 0.09335(4) 0.07722(15) 0.28141(19) 0.0441(4) Uani d . 1 A .
C C32A 0.0570(4) 0.0537(11) 0.413(2) 0.0618(15) Uani d P 0.359(3) A 1
H H32A 0.0476 0.0003 0.3410 0.074 Uiso calc PR 0.359(3) A 1
H H32B 0.0671 0.0053 0.4872 0.074 Uiso calc PR 0.359(3) A 1
C C33A 0.03650(15) 0.1329(7) 0.4621(8) 0.0893(11) Uiso d P 0.359(3) A 1
H H33A 0.0236 0.0856 0.5057 0.134 Uiso calc PR 0.359(3) A 1
H H33B 0.0260 0.1764 0.3859 0.134 Uiso calc PR 0.359(3) A 1
H H33C 0.0464 0.1892 0.5274 0.134 Uiso calc PR 0.359(3) A 1
C C32B 0.0592(2) 0.0898(5) 0.4372(10) 0.0618(15) Uani d P 0.641(3) A 2
H H32C 0.0579 0.1411 0.5157 0.074 Uiso calc PR 0.641(3) A 2
H H32D 0.0667 0.0119 0.4710 0.074 Uiso calc PR 0.641(3) A 2
C C33B 0.03115(9) 0.0752(4) 0.3522(5) 0.0893(11) Uiso d P 0.641(3) A 2
H H33D 0.0190 0.0311 0.4029 0.134 Uiso calc PR 0.641(3) A 2
H H33E 0.0330 0.0316 0.2699 0.134 Uiso calc PR 0.641(3) A 2
H H33F 0.0231 0.1533 0.3280 0.134 Uiso calc PR 0.641(3) A 2
C C4 0.10137(3) 0.28803(13) 0.18543(18) 0.0385(4) Uani d . 1 A .
H H4A 0.1022 0.3215 0.2781 0.046 Uiso calc R 1 . .
C C41 0.07108(3) 0.30279(13) 0.10794(18) 0.0383(4) Uani d . 1 . .
C C42 0.04916(4) 0.36115(15) 0.1605(2) 0.0484(5) Uani d . 1 A .
C C43 0.02210(4) 0.37047(18) 0.0852(3) 0.0653(6) Uani d . 1 . .
H H43A 0.0079 0.4105 0.1219 0.078 Uiso calc R 1 A .
C C44 0.01621(5) 0.3205(2) -0.0438(3) 0.0727(6) Uani d . 1 A .
H H44A -0.0020 0.3267 -0.0945 0.087 Uiso calc R 1 . .
C C45 0.03711(5) 0.26137(17) -0.0984(2) 0.0621(6) Uani d . 1 . .
H H45A 0.0331 0.2273 -0.1857 0.075 Uiso calc R 1 A .
C C46 0.06412(4) 0.25317(14) -0.0218(2) 0.0474(5) Uani d . 1 A .
H H46A 0.0781 0.2126 -0.0592 0.057 Uiso calc R 1 . .
C C5 0.12288(3) 0.35592(14) 0.11441(19) 0.0420(4) Uani d . 1 . .
C C51 0.12205(4) 0.48857(16) 0.1153(2) 0.0557(5) Uani d . 1 A .
C C52 0.09665(5) 0.65791(16) 0.1763(2) 0.0702(6) Uani d . 1 . .
H H52A 0.0799 0.6750 0.2150 0.105 Uiso calc R 1 . .
H H52B 0.0944 0.6891 0.0842 0.105 Uiso calc R 1 . .
H H52C 0.1128 0.6953 0.2315 0.105 Uiso calc R 1 . .
C C6 0.14174(4) 0.29802(14) 0.04932(19) 0.0436(4) Uani d . 1 A .
C C61 0.16244(4) 0.35578(17) -0.0309(2) 0.0652(6) Uani d . 1 . .
H H61A 0.1541 0.4272 -0.0759 0.098 Uiso calc R 1 A .
H H61B 0.1670 0.2999 -0.0987 0.098 Uiso calc R 1 . .
H H61C 0.1795 0.3771 0.0307 0.098 Uiso calc R 1 . .

loop_
_atom_site_aniso_label
_atom_site_aniso_U_11
_atom_site_aniso_U_22
_atom_site_aniso_U_33
_atom_site_aniso_U_12
_atom_site_aniso_U_13
_atom_site_aniso_U_23
Cl 0.0802(4) 0.0584(3) 0.0771(4) 0.0069(2) 0.0413(3) -0.0126(3)
S 0.0749(4) 0.0932(4) 0.0597(4) 0.0294(3) 0.0281(3) 0.0150(3)
C1S 0.142(3) 0.123(3) 0.138(3) 0.042(2) 0.076(2) 0.067(2)
O2S 0.0772(14) 0.205(2) 0.0718(13) 0.0308(12) 0.0138(10) 0.0125(13)
O1S 0.1232(15) 0.1071(14) 0.0765(12) 0.0411(11) 0.0356(10) -0.0085(10)
O3S 0.0986(13) 0.0925(11) 0.0569(10) 0.0276(8) 0.0293(9) 0.0058(9)
O1W 0.0663(11) 0.0773(10) 0.0745(11) -0.0013(7) 0.0224(9) 0.0117(9)
O2 0.0550(8) 0.0347(6) 0.0780(10) 0.0067(5) 0.0336(7) 0.0043(6)
O31 0.0809(10) 0.0390(7) 0.0828(10) 0.0014(6) 0.0416(8) 0.0126(7)
O32 0.0690(9) 0.0492(7) 0.0709(10) 0.0082(6) 0.0423(8) 0.0136(7)
O51 0.1319(16) 0.0366(8) 0.248(3) -0.0116(8) 0.1328(17) -0.0016(11)
O52 0.0755(9) 0.0323(7) 0.0826(10) 0.0002(6) 0.0400(8) -0.0025(6)
N1 0.0503(9) 0.0337(7) 0.0592(10) 0.0005(6) 0.0277(8) 0.0013(7)
N2 0.0659(13) 0.0701(12) 0.1148(17) 0.0251(9) 0.0496(12) 0.0265(11)
C2 0.0408(10) 0.0321(9) 0.0443(11) -0.0001(7) 0.0101(8) 0.0039(7)
C21 0.0469(10) 0.0365(9) 0.0595(13) 0.0043(7) 0.0215(9) 0.0045(9)
C22 0.0540(12) 0.0389(10) 0.0822(16) 0.0073(8) 0.0204(11) -0.0022(10)
C23 0.0788(17) 0.0596(13) 0.0736(16) 0.0244(11) 0.0224(13) -0.0010(11)
C3 0.0387(10) 0.0324(9) 0.0434(10) -0.0003(7) 0.0111(8) 0.0024(8)
C31 0.0449(11) 0.0378(10) 0.0515(12) 0.0027(8) 0.0138(9) 0.0040(8)
C32A 0.073(2) 0.036(4) 0.089(4) 0.002(3) 0.049(3) 0.006(3)
C32B 0.073(2) 0.036(4) 0.089(4) 0.002(3) 0.049(3) 0.006(3)
C4 0.0437(10) 0.0314(8) 0.0433(10) 0.0003(7) 0.0160(8) -0.0004(7)
C41 0.0428(10) 0.0275(8) 0.0471(11) 0.0003(7) 0.0147(8) 0.0049(7)
C42 0.0502(12) 0.0377(10) 0.0619(13) 0.0038(8) 0.0230(10) 0.0037(9)
C43 0.0480(13) 0.0582(13) 0.0929(18) 0.0127(9) 0.0210(13) 0.0146(13)
C44 0.0485(13) 0.0734(15) 0.092(2) 0.0020(11) 0.0000(13) 0.0165(14)
C45 0.0685(16) 0.0540(12) 0.0600(14) -0.0048(10) -0.0006(12) 0.0077(10)
C46 0.0523(12) 0.0376(9) 0.0541(12) 0.0019(8) 0.0140(10) 0.0059(9)
C5 0.0419(10) 0.0327(9) 0.0534(11) -0.0023(7) 0.0143(9) 0.0015(8)
C51 0.0567(12) 0.0339(10) 0.0822(16) -0.0046(9) 0.0278(11) -0.0018(10)
C52 0.0888(17) 0.0360(10) 0.0910(17) 0.0084(10) 0.0299(13) -0.0057(11)
C6 0.0435(10) 0.0351(9) 0.0540(12) -0.0045(7) 0.0134(9) 0.0017(8)
C61 0.0649(14) 0.0492(11) 0.0916(17) -0.0041(9) 0.0428(12) 0.0087(11)

loop_
_atom_type_symbol
_atom_type_description
_atom_type_scat_dispersion_real
_atom_type_scat_dispersion_imag
_atom_type_scat_source
C C 0.0033 0.0016 'International Tables Vol C Tables 4.2.6.8 and 6.1.1.4'
H H 0.0000 0.0000 'International Tables Vol C Tables 4.2.6.8 and 6.1.1.4'
N N 0.0061 0.0033 'International Tables Vol C Tables 4.2.6.8 and 6.1.1.4'
O O 0.0106 0.0060 'International Tables Vol C Tables 4.2.6.8 and 6.1.1.4'
Cl Cl 0.1484 0.1585 'International Tables Vol C Tables 4.2.6.8 and 6.1.1.4'
S S 0.1246 0.1234 'International Tables Vol C Tables 4.2.6.8 and 6.1.1.4'

loop_
_geom_angle_atom_site_label_1
_geom_angle_atom_site_label_2
_geom_angle_atom_site_label_3
_geom_angle
_geom_angle_publ_flag
O3S S O2S 110.63(10) ?
O3S S O1S 110.68(10) ?
O2S S O1S 112.89(13) ?
O3S S C1S 107.48(15) ?
O2S S C1S 108.22(14) ?
O1S S C1S 106.68(13) ?
S C1S H1SA 109.5 ?
S C1S H1SB 109.5 ?
H1SA C1S H1SB 109.5 ?
S C1S H1SC 109.5 ?
H1SA C1S H1SC 109.5 ?
H1SB C1S H1SC 109.5 ?
H1W2 O1W H1W1 109(2) ?
C22 O2 C21 111.66(12) y
C31 O32 C32B 122.5(2) ?
C31 O32 C32A 107.1(5) y
C51 O52 C52 118.02(14) ?
C2 N1 C6 123.19(14) y
C2 N1 H1A 118.4 ?
C6 N1 H1A 118.4 ?
C23 N2 H2A 109.5 ?
C23 N2 H2B 109.5 ?
H2A N2 H2B 109.5 ?
C23 N2 H2C 109.5 ?
H2A N2 H2C 109.5 ?
H2B N2 H2C 109.5 ?
C3 C2 N1 120.89(14) ?
C3 C2 C21 124.53(14) ?
N1 C2 C21 114.56(14) ?
O2 C21 C2 109.90(13) ?
O2 C21 H21A 109.7 ?
C2 C21 H21A 109.7 ?
O2 C21 H21B 109.7 ?
C2 C21 H21B 109.7 ?
H21A C21 H21B 108.2 ?
O2 C22 C23 109.18(16) ?
O2 C22 H22A 109.8 ?
C23 C22 H22A 109.8 ?
O2 C22 H22B 109.8 ?
C23 C22 H22B 109.8 ?
H22A C22 H22B 108.3 ?
N2 C23 C22 111.09(19) ?
N2 C23 H23A 109.4 ?
C22 C23 H23A 109.4 ?
N2 C23 H23B 109.4 ?
C22 C23 H23B 109.4 ?
H23A C23 H23B 108.0 ?
C2 C3 C31 119.82(14) ?
C2 C3 C4 121.43(14) ?
C31 C3 C4 118.56(14) ?
O31 C31 O32 121.78(15) y
O31 C31 C3 126.64(16) ?
O32 C31 C3 111.59(14) ?
C33A C32A O32 103.7(8) ?
C33A C32A H32A 111.0 ?
O32 C32A H32A 111.0 ?
C33A C32A H32B 111.0 ?
O32 C32A H32B 111.0 ?
H32A C32A H32B 109.0 ?
O32 C32B C33B 108.0(7) ?
O32 C32B H32C 110.1 ?
C33B C32B H32C 110.1 ?
O32 C32B H32D 110.1 ?
C33B C32B H32D 110.1 ?
H32C C32B H32D 108.4 ?
C32B C33B H33D 109.5 ?
C32B C33B H33E 109.5 ?
H33D C33B H33E 109.5 ?
C32B C33B H33F 109.5 ?
H33D C33B H33F 109.5 ?
H33E C33B H33F 109.5 ?
C41 C4 C5 111.65(14) ?
C41 C4 C3 109.64(12) ?
C5 C4 C3 110.57(13) ?
C41 C4 H4A 108.3 ?
C5 C4 H4A 108.3 ?
C3 C4 H4A 108.3 ?
C46 C41 C42 116.55(16) ?
C46 C41 C4 118.85(14) ?
C42 C41 C4 124.57(17) ?
C43 C42 C41 121.66(19) ?
C43 C42 Cl 116.69(15) ?
C41 C42 Cl 121.65(15) ?
C44 C43 C42 119.75(19) ?
C44 C43 H43A 120.1 ?
C42 C43 H43A 120.1 ?
C43 C44 C45 120.3(2) ?
C43 C44 H44A 119.8 ?
C45 C44 H44A 119.8 ?
C44 C45 C46 119.2(2) ?
C44 C45 H45A 120.4 ?
C46 C45 H45A 120.4 ?
C41 C46 C45 122.54(17) ?
C41 C46 H46A 118.7 ?
C45 C46 H46A 118.7 ?
C6 C5 C51 119.89(15) ?
C6 C5 C4 122.23(14) ?
C51 C5 C4 117.85(14) ?
O51 C51 O52 120.59(17) y
O51 C51 C5 127.67(18) ?
O52 C51 C5 111.72(14) ?
O52 C52 H52A 109.5 ?
O52 C52 H52B 109.5 ?
H52A C52 H52B 109.5 ?
O52 C52 H52C 109.5 ?
H52A C52 H52C 109.5 ?
H52B C52 H52C 109.5 ?
C5 C6 N1 120.07(15) ?
C5 C6 C61 126.44(15) ?
N1 C6 C61 113.49(14) ?
C6 C61 H61A 109.5 ?
C6 C61 H61B 109.5 ?
H61A C61 H61B 109.5 ?
C6 C61 H61C 109.5 ?
H61A C61 H61C 109.5 ?
H61B C61 H61C 109.5 ?

loop_
_geom_bond_atom_site_label_1
_geom_bond_atom_site_label_2
_geom_bond_distance
_geom_bond_publ_flag
Cl C42 1.743(2) y
S O3S 1.4359(16) ?
S O2S 1.4452(18) ?
S O1S 1.4489(16) ?
S C1S 1.742(3) ?
C1S H1SA 0.9600 ?
C1S H1SB 0.9600 ?
C1S H1SC 0.9600 ?
O1W H1W2 0.830(15) ?
O1W H1W1 0.842(15) ?
O2 C22 1.413(2) y
O2 C21 1.4163(19) y
O31 C31 1.2126(19) y
O32 C31 1.342(2) y
O32 C32B 1.415(9) ?
O32 C32A 1.567(17) ?
O51 C51 1.186(2) y
O52 C51 1.319(2) y
O52 C52 1.436(2) y
N1 C2 1.367(2) y
N1 C6 1.379(2) y
N1 H1A 0.8600 ?
N2 C23 1.460(3) y
N2 H2A 0.8900 ?
N2 H2B 0.8900 ?
N2 H2C 0.8900 ?
C2 C3 1.352(2) ?
C2 C21 1.513(2) ?
C21 H21A 0.9700 ?
C21 H21B 0.9700 ?
C22 C23 1.477(3) ?
C22 H22A 0.9700 ?
C22 H22B 0.9700 ?
C23 H23A 0.9700 ?
C23 H23B 0.9700 ?
C3 C31 1.457(2) ?
C3 C4 1.532(2) ?
C32A C33A 1.454(16) ?
C32A H32A 0.9700 ?
C32A H32B 0.9700 ?
C33A H33A 0.9600 ?
C33A H33B 0.9600 ?
C33A H33C 0.9600 ?
C32B C33B 1.466(11) ?
C32B H32C 0.9700 ?
C32B H32D 0.9700 ?
C33B H33D 0.9600 ?
C33B H33E 0.9600 ?
C33B H33F 0.9600 ?
C4 C41 1.525(2) ?
C4 C5 1.531(2) ?
C4 H4A 0.9800 ?
C41 C46 1.379(2) ?
C41 C42 1.398(2) ?
C42 C43 1.381(3) ?
C43 C44 1.371(3) ?
C43 H43A 0.9300 ?
C44 C45 1.374(3) ?
C44 H44A 0.9300 ?
C45 C46 1.383(3) ?
C45 H45A 0.9300 ?
C46 H46A 0.9300 ?
C5 C6 1.349(2) ?
C5 C51 1.469(2) ?
C52 H52A 0.9600 ?
C52 H52B 0.9600 ?
C52 H52C 0.9600 ?
C6 C61 1.505(2) ?
C61 H61A 0.9600 ?
C61 H61B 0.9600 ?
C61 H61C 0.9600 ?

loop_
_geom_hbond_atom_site_label_D
_geom_hbond_atom_site_label_H
_geom_hbond_atom_site_label_A
_geom_hbond_site_symmetry_A
_geom_hbond_distance_DH
_geom_hbond_distance_HA
_geom_hbond_distance_DA
_geom_hbond_angle_DHA
O1W H1W2 O1S 4_554 0.830(15) 1.939(15) 2.767(2) 176(3)
O1W H1W1 O2S 6_556 0.842(15) 1.875(15) 2.704(3) 168(2)
N1 H1A O2 . 0.86 2.14 2.5670(17) 110.6
N1 H1A O1W . 0.86 2.42 3.174(2) 146.1
N2 H2A O2S . 0.89 2.23 3.032(3) 150.3
N2 H2A O3S . 0.89 2.24 2.971(2) 139.8
N2 H2A S . 0.89 2.70 3.5744(18) 167.3
N2 H2B O1S 7_545 0.89 2.07 2.949(3) 168.1
N2 H2B O3S 7_545 0.89 2.52 2.985(2) 113.0
N2 H2B S 7_545 0.89 2.77 3.5299(19) 143.9
N2 H2C O1W . 0.89 1.89 2.770(2) 169.4

loop_
_geom_torsion_atom_site_label_1
_geom_torsion_atom_site_label_2
_geom_torsion_atom_site_label_3
_geom_torsion_atom_site_label_4
_geom_torsion
C6 N1 C2 C3 3.9(3)
C6 N1 C2 C21 -174.77(15)
C22 O2 C21 C2 -175.32(15)
C3 C2 C21 O2 176.55(17)
N1 C2 C21 O2 -4.8(2)
C21 O2 C22 C23 -179.18(18)
O2 C22 C23 N2 58.7(2)
N1 C2 C3 C31 -178.53(16)
C21 C2 C3 C31 0.0(3)
N1 C2 C3 C4 6.5(3)
C21 C2 C3 C4 -174.98(15)
C32B O32 C31 O31 -3.4(6)
C32A O32 C31 O31 -12.0(9)
C32B O32 C31 C3 176.4(5)
C32A O32 C31 C3 167.8(9)
C2 C3 C31 O31 -6.4(3)
C4 C3 C31 O31 168.79(18)
C2 C3 C31 O32 173.84(17)
C4 C3 C31 O32 -11.0(2)
C31 O32 C32A C33A -167.2(9)
C32B O32 C32A C33A 38(3)
C31 O32 C32B C33B -90.5(6)
C32A O32 C32B C33B -62(4)
C2 C3 C4 C41 109.83(18)
C31 C3 C4 C41 -65.2(2)
C2 C3 C4 C5 -13.7(2)
C31 C3 C4 C5 171.23(16)
C5 C4 C41 C46 66.13(18)
C3 C4 C41 C46 -56.76(19)
C5 C4 C41 C42 -115.62(17)
C3 C4 C41 C42 121.49(16)
C46 C41 C42 C43 -1.1(2)
C4 C41 C42 C43 -179.42(16)
C46 C41 C42 Cl 178.43(12)
C4 C41 C42 Cl 0.1(2)
C41 C42 C43 C44 0.7(3)
Cl C42 C43 C44 -178.90(16)
C42 C43 C44 C45 0.0(3)
C43 C44 C45 C46 -0.2(3)
C42 C41 C46 C45 1.0(2)
C4 C41 C46 C45 179.35(15)
C44 C45 C46 C41 -0.3(3)
C41 C4 C5 C6 -109.78(19)
C3 C4 C5 C6 12.6(2)
C41 C4 C5 C51 68.5(2)
C3 C4 C5 C51 -169.11(15)
C52 O52 C51 O51 4.2(3)
C52 O52 C51 C5 -177.16(16)
C6 C5 C51 O51 -6.6(3)
C4 C5 C51 O51 175.1(2)
C6 C5 C51 O52 174.95(18)
C4 C5 C51 O52 -3.4(2)
C51 C5 C6 N1 177.62(16)
C4 C5 C6 N1 -4.1(3)
C51 C5 C6 C61 -2.4(3)
C4 C5 C6 C61 175.90(19)
C2 N1 C6 C5 -5.2(3)
C2 N1 C6 C61 174.84(17)
